data_7030984
loop_
_publ_author_name
'Imran, Muhammad'
'Mix, Andreas'
'Neumann, Beate'
'Stammler, Hans-Georg'
'Monkowius, Uwe'
'Bleckenwegner, Petra'
'Mitzel, Norbert W.'

_publ_section_title
;
 Synthesis, structural and photo-physical studies of bismuth(iii)
 complexes with Janus scorpionate and co-ligands.
;
_journal_issue 28
_journal_name_full 'Dalton transactions (Cambridge, England : 2003)'
_journal_page_first 10956
_journal_page_last 10968
_journal_paper_doi 10.1039/c4dt00668b
_journal_volume 43
_journal_year 2014
_chemical_formula_moiety 'C21 H18 B Bi Cl2 N8 S6, 2.31(C H Cl3)'
_chemical_formula_sum 'C23.3 H20.3 B Bi Cl8.91 N8 S6'
_chemical_formula_weight 1140.63
_chemical_name_systematic ?
_space_group_IT_number 2
_symmetry_cell_setting triclinic
_symmetry_space_group_name_Hall '-P 1'
_symmetry_space_group_name_H-M 'P -1'
_atom_sites_solution_hydrogens geom
_atom_sites_solution_primary direct
_atom_sites_solution_secondary difmap
_audit_creation_method SHELXL-97
_cell_angle_alpha 116.5277(11)
_cell_angle_beta 92.9132(15)
_cell_angle_gamma 91.2053(14)
_cell_formula_units_Z 2
_cell_length_a 9.3244(2)
_cell_length_b 15.4392(4)
_cell_length_c 16.1384(4)
_cell_measurement_reflns_used 46336
_cell_measurement_temperature 100(2)
_cell_measurement_theta_max 27.485
_cell_measurement_theta_min 2.910
_cell_volume 2073.53(9)
_computing_cell_refinement 'HKL Scalepack (Otwinowski & Minor 1997)'
_computing_data_collection 'Collect, Bruker AXS, 2004'
_computing_data_reduction 'Denzo and Scalepack (Otwinowski & Minor, 1997)'
_computing_molecular_graphics 'SHELXTL-PLUS (1990)'
_computing_publication_material 'SHELXL-97 (Sheldrick, 1997)'
_computing_structure_refinement 'SHELXL-97 (Sheldrick, 1997)'
_computing_structure_solution 'SHELXS-97 (Sheldrick, 1990)'
_diffrn_ambient_temperature 100(2)
_diffrn_measured_fraction_theta_full 0.997
_diffrn_measured_fraction_theta_max 0.997
_diffrn_measurement_device_type KappaCCD
_diffrn_measurement_method CCD
_diffrn_radiation_monochromator graphite
_diffrn_radiation_source 'fine-focus sealed tube'
_diffrn_radiation_type MoK\a
_diffrn_radiation_wavelength 0.71073
_diffrn_reflns_av_R_equivalents 0.066
_diffrn_reflns_av_sigmaI/netI 0.0372
_diffrn_reflns_limit_h_max 12
_diffrn_reflns_limit_h_min 0
_diffrn_reflns_limit_k_max 20
_diffrn_reflns_limit_k_min -20
_diffrn_reflns_limit_l_max 20
_diffrn_reflns_limit_l_min -20
_diffrn_reflns_number 47674
_diffrn_reflns_theta_full 27.49
_diffrn_reflns_theta_max 27.49
_diffrn_reflns_theta_min 2.95
_exptl_absorpt_coefficient_mu 5.158
_exptl_absorpt_correction_T_max 0.8202
_exptl_absorpt_correction_T_min 0.4105
_exptl_absorpt_correction_type multi-scan
_exptl_absorpt_process_details 'Denzo and Scalepack (Otwinowski & Minor, 1997)'
_exptl_crystal_colour Colourless
_exptl_crystal_density_diffrn 1.827
_exptl_crystal_density_method 'not measured'
_exptl_crystal_description plate
_exptl_crystal_F_000 1103
_exptl_crystal_size_max 0.21
_exptl_crystal_size_mid 0.06
_exptl_crystal_size_min 0.04
_refine_diff_density_max 1.162
_refine_diff_density_min -1.518
_refine_diff_density_rms 0.105
_refine_ls_extinction_method none
_refine_ls_goodness_of_fit_ref 1.027
_refine_ls_hydrogen_treatment mixed
_refine_ls_matrix_type full
_refine_ls_number_parameters 490
_refine_ls_number_reflns 9473
_refine_ls_number_restraints 6
_refine_ls_restrained_S_all 1.028
_refine_ls_R_factor_all 0.0405
_refine_ls_R_factor_gt 0.0314
_refine_ls_shift/su_max 0.002
_refine_ls_shift/su_mean 0.000
_refine_ls_structure_factor_coef Fsqd
_refine_ls_weighting_details 'calc w=1/[\s^2^(Fo^2^)+(0.0290P)^2^+2.8112P] where P=(Fo^2^+2Fc^2^)/3'
_refine_ls_weighting_scheme calc
_refine_ls_wR_factor_gt 0.0659
_refine_ls_wR_factor_ref 0.0693
_reflns_number_gt 8271
_reflns_number_total 9473
_reflns_threshold_expression >2sigma(I)
_cod_data_source_file c4dt00668b6.cif
_cod_data_source_block compound6
_cod_depositor_comments
;
The following automatic conversions were performed:
'_atom_site_symetry_multiplicity' tag replaced with
'_atom_site_symmetry_multiplicity'.

Automatic conversion script
Id: cif_correct_tags 1440 2010-10-19 06:21:57Z saulius 

The following automatic conversions were performed:

'_symmetry_cell_setting' value 'Triclinic' changed to 'triclinic'
according to
/usr/data/users/saulius/crontab/automatic-downloads/rss-feeds/RSC/lib/dictionaries/cif_core.dic
dictionary named 'cif_core.dic' version 2.4.2 from 2011-04-26.

Automatic conversion script
Id: cif_fix_values 2281 2013-09-26 08:29:07Z andrius 

 Adding full bibliography for 7030979--7030984.cif.
;
_cod_original_formula_sum 'C23.30 H20.30 B Bi Cl8.91 N8 S6'
_cod_database_code 7030984

loop_
_symmetry_equiv_pos_as_xyz
'x, y, z'
'-x, -y, -z'

loop_
_atom_site_label
_atom_site_type_symbol
_atom_site_fract_x
_atom_site_fract_y
_atom_site_fract_z
_atom_site_U_iso_or_equiv
_atom_site_adp_type
_atom_site_occupancy
_atom_site_symmetry_multiplicity
_atom_site_calc_flag
_atom_site_refinement_flags
_atom_site_disorder_assembly
_atom_site_disorder_group
Bi1 Bi 0.813395(14) 0.269289(10) 0.709726(9) 0.02751(5) Uani 1 1 d . . .
Cl1 Cl 0.98614(11) 0.16590(7) 0.75775(7) 0.0380(2) Uani 1 1 d . . .
Cl2 Cl 0.60347(10) 0.21643(7) 0.77556(6) 0.0343(2) Uani 1 1 d . . .
S1 S 1.03240(9) 0.27243(7) 0.58393(6) 0.02940(19) Uani 1 1 d . . .
S2 S 1.27814(9) 0.30115(7) 0.72466(6) 0.02823(19) Uani 1 1 d . . .
S3 S 0.80490(11) 0.44254(7) 0.88921(7) 0.0358(2) Uani 1 1 d . . .
S4 S 0.88316(11) 0.65256(7) 1.00554(6) 0.0335(2) Uani 1 1 d . . .
S5 S 0.74380(11) 0.56850(9) 0.63645(8) 0.0427(2) Uani 1 1 d . . .
S6 S 1.01578(11) 0.63300(8) 0.58396(7) 0.0383(2) Uani 1 1 d . . .
N1 N 1.1047(3) 0.4311(2) 0.74738(19) 0.0251(6) Uani 1 1 d . . .
N2 N 1.1987(3) 0.4717(2) 0.8252(2) 0.0281(6) Uani 1 1 d . . .
N3 N 0.9490(3) 0.5677(2) 0.8397(2) 0.0261(6) Uani 1 1 d . . .
N4 N 1.0031(3) 0.6622(2) 0.8711(2) 0.0313(7) Uani 1 1 d . . .
N5 N 1.0189(3) 0.5440(2) 0.6818(2) 0.0263(6) Uani 1 1 d . . .
N6 N 1.1632(3) 0.5648(2) 0.6770(2) 0.0300(7) Uani 1 1 d . . .
N7 N 0.7412(3) 0.1241(2) 0.5664(2) 0.0314(7) Uani 1 1 d . . .
N8 N 0.6153(3) 0.2971(2) 0.6162(2) 0.0305(7) Uani 1 1 d . . .
B1 B 0.9767(4) 0.4922(3) 0.7394(3) 0.0257(8) Uani 1 1 d . . .
H1B H 0.880(4) 0.443(3) 0.708(2) 0.021(9) Uiso 1 1 d . . .
C1 C 1.1308(4) 0.3412(3) 0.6855(2) 0.0259(7) Uani 1 1 d . . .
C2 C 1.2953(4) 0.4118(3) 0.8231(2) 0.0278(7) Uani 1 1 d . . .
C3 C 1.4097(4) 0.4366(3) 0.8988(3) 0.0330(8) Uani 1 1 d . . .
H3A H 1.3884 0.4971 0.9521 0.050 Uiso 1 1 calc R . .
H3B H 1.5027 0.4445 0.8767 0.050 Uiso 1 1 calc R . .
H3C H 1.4134 0.3843 0.9175 0.050 Uiso 1 1 calc R . .
C4 C 0.8820(4) 0.5486(3) 0.9015(2) 0.0275(7) Uani 1 1 d . . .
C5 C 0.9748(4) 0.7150(3) 0.9562(3) 0.0330(8) Uani 1 1 d . . .
C6 C 1.0177(5) 0.8202(3) 1.0085(3) 0.0458(11) Uani 1 1 d . . .
H6A H 1.0673 0.8413 0.9680 0.069 Uiso 1 1 calc R . .
H6B H 1.0822 0.8311 1.0625 0.069 Uiso 1 1 calc R . .
H6C H 0.9317 0.8575 1.0294 0.069 Uiso 1 1 calc R . .
C7 C 0.9227(4) 0.5760(3) 0.6385(3) 0.0315(8) Uani 1 1 d . . .
C8 C 1.1771(4) 0.6111(3) 0.6278(3) 0.0332(8) Uani 1 1 d . . .
C9 C 1.3182(5) 0.6438(3) 0.6098(3) 0.0465(11) Uani 1 1 d . . .
H9A H 1.3953 0.6300 0.6452 0.070 Uiso 1 1 calc R . .
H9B H 1.3192 0.7136 0.6289 0.070 Uiso 1 1 calc R . .
H9C H 1.3332 0.6092 0.5434 0.070 Uiso 1 1 calc R . .
C10 C 0.8063(4) 0.0404(3) 0.5417(3) 0.0355(9) Uani 1 1 d . . .
H10 H 0.8826 0.0372 0.5814 0.043 Uiso 1 1 calc R . .
C11 C 0.7661(5) -0.0417(3) 0.4598(3) 0.0482(11) Uani 1 1 d . . .
H11 H 0.8160 -0.0995 0.4432 0.058 Uiso 1 1 calc R . .
C12 C 0.6539(5) -0.0385(3) 0.4034(4) 0.0548(13) Uani 1 1 d . . .
H12 H 0.6248 -0.0947 0.3477 0.066 Uiso 1 1 calc R . .
C13 C 0.5811(5) 0.0480(3) 0.4277(3) 0.0468(11) Uani 1 1 d . . .
C14 C 0.6302(4) 0.1290(3) 0.5108(3) 0.0327(8) Uani 1 1 d . . .
C15 C 0.4627(5) 0.0565(4) 0.3721(4) 0.0563(13) Uani 1 1 d . . .
H15 H 0.4295 0.0018 0.3162 0.068 Uiso 1 1 calc R . .
C16 C 0.3977(5) 0.1413(3) 0.3978(3) 0.0506(12) Uani 1 1 d . . .
H16 H 0.3187 0.1450 0.3602 0.061 Uiso 1 1 calc R . .
C17 C 0.4462(4) 0.2261(3) 0.4814(3) 0.0381(9) Uani 1 1 d . . .
C18 C 0.5622(4) 0.2195(3) 0.5372(3) 0.0317(8) Uani 1 1 d . . .
C19 C 0.3843(4) 0.3163(3) 0.5101(3) 0.0407(10) Uani 1 1 d . . .
H19 H 0.3056 0.3234 0.4742 0.049 Uiso 1 1 calc R . .
C20 C 0.4380(4) 0.3940(3) 0.5900(3) 0.0419(10) Uani 1 1 d . . .
H20 H 0.3969 0.4553 0.6101 0.050 Uiso 1 1 calc R . .
C21 C 0.5548(4) 0.3815(3) 0.6415(3) 0.0364(9) Uani 1 1 d . . .
H21 H 0.5918 0.4356 0.6967 0.044 Uiso 1 1 calc R . .
Cl3 Cl 0.66221(14) 0.20979(9) 0.13739(9) 0.0575(3) Uani 1 1 d D . .
Cl4 Cl 0.62426(13) 0.28410(9) 0.00207(8) 0.0529(3) Uani 1 1 d D . .
Cl5 Cl 0.47235(12) 0.36655(9) 0.17107(8) 0.0547(3) Uani 1 1 d D . .
C22 C 0.6324(5) 0.3135(3) 0.1211(3) 0.0434(10) Uani 1 1 d D . .
H22 H 0.7147 0.3616 0.1530 0.052 Uiso 1 1 calc R . .
Cl6A Cl 0.7693(6) 0.0312(3) 0.2064(2) 0.0836(14) Uani 0.660(11) 1 d P A 1
Cl7A Cl 1.0398(8) 0.1219(3) 0.1996(2) 0.0856(14) Uani 0.660(11) 1 d P A 1
Cl8A Cl 0.9634(6) 0.1095(3) 0.3678(2) 0.0556(10) Uani 0.660(11) 1 d P A 1
C23A C 0.9535(10) 0.0536(6) 0.2447(6) 0.054(2) Uiso 0.660(11) 1 d P A 1
H23A H 0.9998 -0.0101 0.2225 0.065 Uiso 0.660(11) 1 calc PR A 1
Cl7B Cl 0.9454(12) 0.1026(4) 0.1891(4) 0.074(2) Uani 0.340(11) 1 d PD A 2
Cl6B Cl 0.7136(7) -0.0069(9) 0.2161(4) 0.090(3) Uani 0.340(11) 1 d PD A 2
Cl8B Cl 0.937(2) 0.1093(10) 0.3654(8) 0.132(6) Uani 0.340(11) 1 d PD A 2
C23B C 0.8943(13) 0.0379(8) 0.2478(7) 0.031(3) Uiso 0.340(11) 1 d PD A 2
H23B H 0.9554 -0.0195 0.2277 0.037 Uiso 0.340(11) 1 calc PR A 2
Cl9 Cl 0.6856(4) -0.1871(3) 0.7905(3) 0.0535(12) Uani 0.306(3) 1 d P . .
Cl10 Cl 0.6877(5) -0.0523(3) 0.9850(3) 0.0637(14) Uani 0.306(3) 1 d P . .
Cl11 Cl 0.6838(5) 0.0199(3) 0.8477(3) 0.0645(14) Uani 0.306(3) 1 d P . .
C24 C 0.6285(16) -0.0743(11) 0.8699(10) 0.045(3) Uiso 0.306(3) 1 d P . .
H24 H 0.5210 -0.0779 0.8655 0.054 Uiso 0.306(3) 1 calc PR . .

loop_
_atom_site_aniso_label
_atom_site_aniso_U_11
_atom_site_aniso_U_22
_atom_site_aniso_U_33
_atom_site_aniso_U_23
_atom_site_aniso_U_13
_atom_site_aniso_U_12
Bi1 0.02454(7) 0.02790(8) 0.02563(8) 0.00804(6) 0.00072(5) 0.00304(5)
Cl1 0.0410(5) 0.0374(5) 0.0351(5) 0.0158(4) -0.0001(4) 0.0074(4)
Cl2 0.0324(5) 0.0341(5) 0.0309(5) 0.0096(4) 0.0045(4) -0.0004(4)
S1 0.0267(4) 0.0318(5) 0.0225(4) 0.0061(4) -0.0024(3) 0.0031(4)
S2 0.0235(4) 0.0285(4) 0.0267(4) 0.0073(4) -0.0028(3) 0.0053(3)
S3 0.0416(5) 0.0327(5) 0.0293(5) 0.0099(4) 0.0095(4) 0.0002(4)
S4 0.0407(5) 0.0310(5) 0.0240(4) 0.0075(4) 0.0059(4) 0.0047(4)
S5 0.0287(5) 0.0575(7) 0.0551(7) 0.0373(6) -0.0015(4) 0.0066(4)
S6 0.0406(5) 0.0442(6) 0.0393(6) 0.0270(5) 0.0014(4) 0.0042(4)
N1 0.0253(14) 0.0268(15) 0.0195(14) 0.0072(12) -0.0013(11) 0.0044(12)
N2 0.0265(15) 0.0295(16) 0.0230(15) 0.0076(13) -0.0057(12) 0.0039(12)
N3 0.0259(15) 0.0282(15) 0.0232(15) 0.0107(13) -0.0001(12) 0.0057(12)
N4 0.0355(17) 0.0268(16) 0.0281(16) 0.0091(13) 0.0027(13) 0.0027(13)
N5 0.0240(14) 0.0272(15) 0.0228(15) 0.0067(12) 0.0013(11) 0.0048(12)
N6 0.0257(15) 0.0327(17) 0.0295(16) 0.0121(14) 0.0023(12) 0.0029(12)
N7 0.0249(15) 0.0311(17) 0.0334(17) 0.0103(14) -0.0011(13) 0.0035(12)
N8 0.0274(15) 0.0262(16) 0.0355(17) 0.0111(14) 0.0065(13) 0.0041(12)
B1 0.0239(19) 0.028(2) 0.0223(19) 0.0081(16) 0.0003(15) 0.0056(16)
C1 0.0205(16) 0.0330(19) 0.0253(18) 0.0136(15) 0.0025(13) 0.0054(14)
C2 0.0247(17) 0.0295(18) 0.0232(17) 0.0066(15) -0.0010(14) 0.0056(14)
C3 0.0298(19) 0.036(2) 0.0273(19) 0.0094(16) -0.0021(15) 0.0080(16)
C4 0.0259(17) 0.0300(19) 0.0249(18) 0.0104(15) 0.0027(14) 0.0093(14)
C5 0.038(2) 0.031(2) 0.029(2) 0.0124(16) 0.0017(16) 0.0056(16)
C6 0.064(3) 0.031(2) 0.034(2) 0.0072(18) 0.010(2) 0.001(2)
C7 0.0335(19) 0.034(2) 0.0285(19) 0.0150(16) 0.0006(15) 0.0042(15)
C8 0.034(2) 0.034(2) 0.032(2) 0.0144(17) 0.0048(16) 0.0045(16)
C9 0.041(2) 0.046(3) 0.057(3) 0.026(2) 0.011(2) 0.0004(19)
C10 0.0301(19) 0.0269(19) 0.040(2) 0.0065(17) -0.0014(16) 0.0048(15)
C11 0.039(2) 0.031(2) 0.055(3) 0.002(2) -0.005(2) 0.0074(18)
C12 0.049(3) 0.032(2) 0.057(3) -0.003(2) -0.014(2) 0.0066(19)
C13 0.036(2) 0.039(2) 0.050(3) 0.007(2) -0.0088(19) 0.0035(18)
C14 0.0229(17) 0.031(2) 0.037(2) 0.0088(17) 0.0001(15) 0.0010(15)
C15 0.039(2) 0.048(3) 0.056(3) 0.002(2) -0.020(2) 0.004(2)
C16 0.035(2) 0.054(3) 0.052(3) 0.017(2) -0.016(2) -0.001(2)
C17 0.0240(18) 0.044(2) 0.051(3) 0.026(2) 0.0012(17) 0.0021(16)
C18 0.0239(17) 0.035(2) 0.036(2) 0.0152(17) 0.0005(15) 0.0023(15)
C19 0.0259(19) 0.051(3) 0.057(3) 0.034(2) 0.0019(18) 0.0045(17)
C20 0.033(2) 0.041(2) 0.062(3) 0.031(2) 0.0112(19) 0.0129(18)
C21 0.0301(19) 0.030(2) 0.047(2) 0.0155(18) 0.0089(17) 0.0040(15)
Cl3 0.0686(8) 0.0490(7) 0.0534(7) 0.0206(6) 0.0060(6) 0.0199(6)
Cl4 0.0636(7) 0.0495(6) 0.0356(6) 0.0106(5) -0.0052(5) 0.0133(5)
Cl5 0.0456(6) 0.0514(7) 0.0515(7) 0.0087(5) 0.0010(5) 0.0149(5)
C22 0.044(2) 0.039(2) 0.037(2) 0.0083(19) -0.0023(18) 0.0103(18)
Cl6A 0.088(3) 0.085(2) 0.0867(19) 0.0494(16) -0.0268(17) -0.0031(16)
Cl7A 0.119(4) 0.092(2) 0.0608(15) 0.0483(15) 0.0029(18) 0.000(2)
Cl8A 0.108(2) 0.0319(16) 0.0232(14) 0.0092(12) -0.0020(12) 0.0196(14)
Cl7B 0.096(6) 0.076(3) 0.059(3) 0.040(2) -0.001(3) -0.005(3)
Cl6B 0.063(3) 0.141(7) 0.067(3) 0.051(3) -0.012(2) -0.027(4)
Cl8B 0.214(15) 0.075(7) 0.076(7) 0.009(5) -0.005(7) -0.021(7)
Cl9 0.063(2) 0.041(2) 0.051(2) 0.0148(17) 0.0099(18) -0.0014(17)
Cl10 0.088(3) 0.060(3) 0.038(2) 0.0180(19) -0.008(2) 0.020(2)
Cl11 0.091(3) 0.036(2) 0.058(3) 0.0181(18) -0.031(2) -0.0139(19)

loop_
_atom_type_symbol
_atom_type_description
_atom_type_scat_dispersion_real
_atom_type_scat_dispersion_imag
_atom_type_scat_source
C C 0.0033 0.0016 'International Tables Vol C Tables 4.2.6.8 and 6.1.1.4'
H H 0.0000 0.0000 'International Tables Vol C Tables 4.2.6.8 and 6.1.1.4'
B B 0.0013 0.0007 'International Tables Vol C Tables 4.2.6.8 and 6.1.1.4'
Bi Bi -4.1077 10.2566 'International Tables Vol C Tables 4.2.6.8 and 6.1.1.4'
Cl Cl 0.1484 0.1585 'International Tables Vol C Tables 4.2.6.8 and 6.1.1.4'
N N 0.0061 0.0033 'International Tables Vol C Tables 4.2.6.8 and 6.1.1.4'
S S 0.1246 0.1234 'International Tables Vol C Tables 4.2.6.8 and 6.1.1.4'

loop_
_geom_angle_atom_site_label_1
_geom_angle_atom_site_label_2
_geom_angle_atom_site_label_3
_geom_angle
N7 Bi1 N8 67.25(10)
N7 Bi1 Cl2 84.36(8)
N8 Bi1 Cl2 82.39(7)
N7 Bi1 Cl1 89.12(8)
N8 Bi1 Cl1 155.76(7)
Cl2 Bi1 Cl1 90.30(3)
N7 Bi1 S3 162.33(7)
N8 Bi1 S3 101.49(7)
Cl2 Bi1 S3 80.54(3)
Cl1 Bi1 S3 100.04(3)
N7 Bi1 S1 78.10(7)
N8 Bi1 S1 92.45(7)
Cl2 Bi1 S1 162.36(3)
Cl1 Bi1 S1 87.58(3)
S3 Bi1 S1 117.07(3)
C1 S1 Bi1 83.20(12)
C1 S2 C2 89.21(17)
C4 S3 Bi1 118.67(12)
C4 S4 C5 89.34(18)
C8 S6 C7 89.79(18)
C1 N1 N2 115.8(3)
C1 N1 B1 125.8(3)
N2 N1 B1 118.4(3)
C2 N2 N1 111.2(3)
C4 N3 N4 115.9(3)
C4 N3 B1 125.4(3)
N4 N3 B1 118.6(3)
C5 N4 N3 111.1(3)
C7 N5 N6 116.7(3)
C7 N5 B1 123.3(3)
N6 N5 B1 119.8(3)
C8 N6 N5 110.8(3)
C10 N7 C14 119.4(3)
C10 N7 Bi1 122.2(2)
C14 N7 Bi1 118.4(2)
C21 N8 C18 118.8(3)
C21 N8 Bi1 123.7(3)
C18 N8 Bi1 117.4(2)
N5 B1 N3 110.1(3)
N5 B1 N1 109.4(3)
N3 B1 N1 107.0(3)
N5 B1 H1B 112.1(18)
N3 B1 H1B 109.2(18)
N1 B1 H1B 108.9(18)
N1 C1 S1 126.3(3)
N1 C1 S2 109.9(3)
S1 C1 S2 123.7(2)
N2 C2 C3 122.5(3)
N2 C2 S2 113.9(3)
C3 C2 S2 123.6(3)
C2 C3 H3A 109.5
C2 C3 H3B 109.5
H3A C3 H3B 109.5
C2 C3 H3C 109.5
H3A C3 H3C 109.5
H3B C3 H3C 109.5
N3 C4 S3 129.4(3)
N3 C4 S4 109.6(3)
S3 C4 S4 121.0(2)
N4 C5 C6 123.4(4)
N4 C5 S4 114.1(3)
C6 C5 S4 122.5(3)
C5 C6 H6A 109.5
C5 C6 H6B 109.5
H6A C6 H6B 109.5
C5 C6 H6C 109.5
H6A C6 H6C 109.5
H6B C6 H6C 109.5
N5 C7 S5 128.3(3)
N5 C7 S6 108.4(3)
S5 C7 S6 123.3(2)
N6 C8 C9 123.7(4)
N6 C8 S6 114.3(3)
C9 C8 S6 122.0(3)
C8 C9 H9A 109.5
C8 C9 H9B 109.5
H9A C9 H9B 109.5
C8 C9 H9C 109.5
H9A C9 H9C 109.5
H9B C9 H9C 109.5
N7 C10 C11 122.1(4)
N7 C10 H10 118.9
C11 C10 H10 118.9
C12 C11 C10 119.4(4)
C12 C11 H11 120.3
C10 C11 H11 120.3
C11 C12 C13 120.2(4)
C11 C12 H12 119.9
C13 C12 H12 119.9
C14 C13 C12 117.2(4)
C14 C13 C15 119.6(4)
C12 C13 C15 123.2(4)
N7 C14 C13 121.7(4)
N7 C14 C18 119.1(3)
C13 C14 C18 119.2(4)
C16 C15 C13 121.0(4)
C16 C15 H15 119.5
C13 C15 H15 119.5
C15 C16 C17 121.1(4)
C15 C16 H16 119.5
C17 C16 H16 119.5
C19 C17 C18 117.8(4)
C19 C17 C16 123.2(4)
C18 C17 C16 119.0(4)
N8 C18 C17 122.1(4)
N8 C18 C14 117.7(3)
C17 C18 C14 120.1(4)
C20 C19 C17 119.7(4)
C20 C19 H19 120.1
C17 C19 H19 120.1
C19 C20 C21 119.0(4)
C19 C20 H20 120.5
C21 C20 H20 120.5
N8 C21 C20 122.6(4)
N8 C21 H21 118.7
C20 C21 H21 118.7
Cl3 C22 Cl4 110.6(2)
Cl3 C22 Cl5 110.3(3)
Cl4 C22 Cl5 110.6(2)
Cl3 C22 H22 108.4
Cl4 C22 H22 108.4
Cl5 C22 H22 108.4
Cl7A C23A Cl6A 111.3(5)
Cl7A C23A Cl8A 113.2(5)
Cl6A C23A Cl8A 107.3(5)
Cl7A C23A H23A 108.3
Cl6A C23A H23A 108.3
Cl8A C23A H23A 108.3
Cl7B C23B Cl8B 108.1(8)
Cl7B C23B Cl6B 111.1(6)
Cl8B C23B Cl6B 116.1(9)
Cl7B C23B H23B 107.0
Cl8B C23B H23B 107.0
Cl6B C23B H23B 107.0
Cl11 C24 Cl9 113.5(8)
Cl11 C24 Cl10 110.9(8)
Cl9 C24 Cl10 109.3(8)
Cl11 C24 H24 107.6
Cl9 C24 H24 107.6
Cl10 C24 H24 107.6

loop_
_geom_bond_atom_site_label_1
_geom_bond_atom_site_label_2
_geom_bond_distance
Bi1 N7 2.445(3)
Bi1 N8 2.490(3)
Bi1 Cl2 2.5583(9)
Bi1 Cl1 2.6134(10)
Bi1 S3 2.9433(10)
Bi1 S1 2.9663(9)
Bi1 H1B 2.76(3)
S1 C1 1.706(4)
S2 C1 1.722(3)
S2 C2 1.734(4)
S3 C4 1.698(4)
S4 C4 1.729(4)
S4 C5 1.736(4)
S5 C7 1.667(4)
S6 C8 1.733(4)
S6 C7 1.743(4)
N1 C1 1.336(4)
N1 N2 1.379(4)
N1 B1 1.571(5)
N2 C2 1.295(5)
N3 C4 1.337(5)
N3 N4 1.387(4)
N3 B1 1.555(5)
N4 C5 1.290(5)
N5 C7 1.343(5)
N5 N6 1.391(4)
N5 B1 1.531(5)
N6 C8 1.293(5)
N7 C10 1.339(5)
N7 C14 1.361(5)
N8 C21 1.328(5)
N8 C18 1.361(5)
B1 H1B 1.11(4)
C2 C3 1.487(5)
C3 H3A 0.9800
C3 H3B 0.9800
C3 H3C 0.9800
C5 C6 1.492(6)
C6 H6A 0.9800
C6 H6B 0.9800
C6 H6C 0.9800
C8 C9 1.488(5)
C9 H9A 0.9800
C9 H9B 0.9800
C9 H9C 0.9800
C10 C11 1.388(6)
C10 H10 0.9500
C11 C12 1.368(6)
C11 H11 0.9500
C12 C13 1.413(6)
C12 H12 0.9500
C13 C14 1.410(6)
C13 C15 1.433(6)
C14 C18 1.437(5)
C15 C16 1.352(7)
C15 H15 0.9500
C16 C17 1.440(6)
C16 H16 0.9500
C17 C19 1.404(6)
C17 C18 1.407(5)
C19 C20 1.371(6)
C19 H19 0.9500
C20 C21 1.405(6)
C20 H20 0.9500
C21 H21 0.9500
Cl3 C22 1.760(5)
Cl4 C22 1.763(4)
Cl5 C22 1.770(4)
C22 H22 1.0000
Cl6A C23A 1.769(9)
Cl7A C23A 1.730(9)
Cl8A C23A 1.774(8)
C23A H23A 1.0000
Cl7B C23B 1.730(11)
Cl6B C23B 1.769(11)
Cl8B C23B 1.735(14)
C23B H23B 1.0000
Cl9 C24 1.752(15)
Cl10 C24 1.788(15)
Cl11 C24 1.721(15)
C24 H24 1.0000
